data_8103426
loop_
_publ_author_name
'Klepp, K. O.'
'Weithaler, C.'

_publ_section_title
;
Crystal structure of kalium pentathioaurate(I), KAuS~5~
;
_journal_issue 1
_journal_name_full 'Zeitschrift f\"ur Kristallographie - New Crystal Structures'
_journal_page_first 18
_journal_page_last 18
_journal_volume 213
_journal_year 1998
_chemical_formula_sum 'Au K S5'
_chemical_name_systematic 'K (Au S5)'
_space_group_IT_number 72
_symmetry_space_group_name_Hall '-I 2 2c'
_symmetry_space_group_name_H-M 'I b a m'
_cell_angle_alpha 90
_cell_angle_beta 90
_cell_angle_gamma 90
_cell_formula_units_Z 8
_cell_length_a 8.293
_cell_length_b 10.746
_cell_length_c 15.449
_cell_volume 1376.762
_citation_journal_id_ASTM ZKNSFT
_cod_data_source_file gold_262.cif
_cod_data_source_block Au1K1S5
_cod_original_formula_sum 'Au1 K1 S5'
_cod_database_code 8103426

loop_
_symmetry_equiv_pos_as_xyz
x,y,z
-x,-y,z
x,-y,-z+1/2
-x,y,-z+1/2
-x,-y,-z
x,y,-z
-x,y,z-1/2
x,-y,z-1/2
x+1/2,y+1/2,z+1/2
-x+1/2,-y+1/2,z+1/2
x+1/2,-y+1/2,-z+1
-x+1/2,y+1/2,-z+1
-x+1/2,-y+1/2,-z+1/2
x+1/2,y+1/2,-z+1/2
-x+1/2,y+1/2,z
x+1/2,-y+1/2,z

loop_
_atom_site_label
_atom_site_type_symbol
_atom_site_fract_x
_atom_site_fract_y
_atom_site_fract_z
_atom_site_occupancy
_atom_site_U_iso_or_equiv
S3 S 0.2051 0.1763 0.393 1 0.0
K2 K+1 0 0.5 0.5 1 0.0
K1 K+1 0 0 0.25 1 0.0
Au1 Au+1 0 0.36212 0.25 1 0.0
S1 S 0.2021 0.36 0.3521 1 0.0
S2 S 0.0567 0.1629 0.5 1 0.0
